data_7227600
loop_
_publ_author_name
'Ridenour, J. August'
'Carter, Korey P.'
'Butcher, Ray J.'
'Cahill, Christopher L.'

_publ_section_title
;
 RE-p-halobenzoic acid--terpyridine complexes, Part II: structural
 diversity, supramolecular assembly, and luminescence properties in a
 series of p-bromobenzoic acid rare-earth hybrid materials
;
_journal_issue 8
_journal_name_full CrystEngComm
_journal_page_first 1172
_journal_paper_doi 10.1039/C6CE02355J
_journal_volume 19
_journal_year 2017
_chemical_formula_sum 'C72 H47 Br6 N6 Nd2 O14'
_chemical_formula_weight 1988.04
_space_group_crystal_system orthorhombic
_space_group_IT_number 52
_space_group_name_Hall '-P 2a 2bc'
_space_group_name_H-M_alt 'P n n a'
_symmetry_cell_setting orthorhombic
_symmetry_Int_Tables_number 52
_symmetry_space_group_name_Hall '-P 2a 2bc'
_symmetry_space_group_name_H-M 'P n n a'
_atom_sites_solution_hydrogens mixed
_audit_creation_method SHELXL-2014/7
_audit_update_record
;
2016-11-03 deposited with the CCDC.
2017-01-30 downloaded from the CCDC.
;
_cell_angle_alpha 90
_cell_angle_beta 90
_cell_angle_gamma 90
_cell_formula_units_Z 4
_cell_length_a 25.0965(17)
_cell_length_b 29.647(2)
_cell_length_c 9.6050(7)
_cell_measurement_reflns_used 81461
_cell_measurement_temperature 293(2)
_cell_measurement_theta_max 51.392
_cell_measurement_theta_min 4.540
_cell_volume 7146.5(9)
_computing_cell_refinement 'SAINT, Bruker-AXS'
_computing_data_collection 'APEX, Bruker-AXS'
_computing_data_reduction 'SAINT, Bruker-AXS'
_computing_molecular_graphics 'WinGX (farrugia, 2012)'
_computing_publication_material 'Crystal Maker (Palmer, 2009)'
_computing_structure_refinement 'SHELXL-2014/7 (Sheldrick, 2014)'
_computing_structure_solution 'Superflip (Chapuis, 2007)'
_diffrn_ambient_temperature 293(2)
_diffrn_measured_fraction_theta_full 1.000
_diffrn_measured_fraction_theta_max 1.000
_diffrn_measurement_device_type 'Bruker SMART APEXII'
_diffrn_measurement_method 'omega scans'
_diffrn_radiation_probe x-ray
_diffrn_radiation_type MoK\a
_diffrn_radiation_wavelength 0.71073
_diffrn_reflns_av_R_equivalents 0.0464
_diffrn_reflns_av_unetI/netI 0.0217
_diffrn_reflns_Laue_measured_fraction_full 1.000
_diffrn_reflns_Laue_measured_fraction_max 1.000
_diffrn_reflns_limit_h_max 30
_diffrn_reflns_limit_h_min -30
_diffrn_reflns_limit_k_max 36
_diffrn_reflns_limit_k_min -36
_diffrn_reflns_limit_l_max 11
_diffrn_reflns_limit_l_min -11
_diffrn_reflns_number 76716
_diffrn_reflns_point_group_measured_fraction_full 1.000
_diffrn_reflns_point_group_measured_fraction_max 1.000
_diffrn_reflns_theta_full 25.500
_diffrn_reflns_theta_max 25.695
_diffrn_reflns_theta_min 1.374
_diffrn_source 'fine-focus sealed tube'
_diffrn_source_type Siemens
_exptl_absorpt_coefficient_mu 4.860
_exptl_absorpt_correction_T_max 0.7453
_exptl_absorpt_correction_T_min 0.5046
_exptl_absorpt_correction_type multi-scan
_exptl_absorpt_process_details 'SADABS, G. Sheldrick (2015)'
_exptl_crystal_colour Yellow
_exptl_crystal_density_diffrn 1.849
_exptl_crystal_description Plate
_exptl_crystal_F_000 3856
_exptl_crystal_recrystallization_method Hydrothermal
_exptl_crystal_size_max 0.416
_exptl_crystal_size_mid 0.253
_exptl_crystal_size_min 0.074
_refine_diff_density_max 1.322
_refine_diff_density_min -1.019
_refine_diff_density_rms 0.098
_refine_ls_extinction_method none
_refine_ls_goodness_of_fit_ref 1.118
_refine_ls_hydrogen_treatment mixed
_refine_ls_matrix_type full
_refine_ls_number_parameters 459
_refine_ls_number_reflns 6808
_refine_ls_number_restraints 6
_refine_ls_restrained_S_all 1.118
_refine_ls_R_factor_all 0.0562
_refine_ls_R_factor_gt 0.0364
_refine_ls_shift/su_max 0.000
_refine_ls_shift/su_mean 0.000
_refine_ls_structure_factor_coef Fsqd
_refine_ls_weighting_details 'w=1/[\s^2^(Fo^2^)+(0.0300P)^2^+19.8980P] where P=(Fo^2^+2Fc^2^)/3'
_refine_ls_weighting_scheme calc
_refine_ls_wR_factor_gt 0.0785
_refine_ls_wR_factor_ref 0.0858
_reflns_Friedel_coverage 0.000
_reflns_number_gt 5084
_reflns_number_total 6808
_reflns_threshold_expression 'I > 2\s(I)'
_cod_data_source_file c6ce02355j2.cif
_cod_data_source_block Complex_4Prime
_cod_depositor_comments 'Adding full bibliography for 7227579--7227602.cif.'
_cod_database_code 7227600
_shelx_space_group_comment
;
The symmetry employed for this shelxl refinement is uniquely defined
by the following loop, which should always be used as a source of
symmetry information in preference to the above space-group names.
They are only intended as comments.
;

loop_
_space_group_symop_operation_xyz
'x, y, z'
'-x+1/2, -y, z'
'-x+1/2, y+1/2, -z+1/2'
'x, -y+1/2, -z+1/2'
'-x, -y, -z'
'x-1/2, y, -z'
'x-1/2, -y-1/2, z-1/2'
'-x, y-1/2, z-1/2'

loop_
_atom_site_label
_atom_site_type_symbol
_atom_site_fract_x
_atom_site_fract_y
_atom_site_fract_z
_atom_site_U_iso_or_equiv
_atom_site_adp_type
_atom_site_occupancy
_atom_site_site_symmetry_order
_atom_site_calc_flag
_atom_site_refinement_flags_posn
_atom_site_refinement_flags_adp
_atom_site_refinement_flags_occupancy
_atom_site_disorder_assembly
_atom_site_disorder_group
Nd1 Nd 0.03830(2) 0.2500 0.2500 0.02330(9) Uani 1 2 d S T P . .
Nd2 Nd 0.24331(2) 0.2500 0.2500 0.02529(9) Uani 1 2 d S T P . .
Br2 Br 0.16334(3) 0.53505(2) 0.17040(14) 0.1169(4) Uani 1 1 d . . . A 1
Br3 Br -0.00845(3) -0.03421(2) 0.31263(9) 0.0761(2) Uani 1 1 d . . . . .
Br1 Br 0.16030(3) 0.47626(2) -0.31661(9) 0.0807(2) Uani 1 1 d . . . . .
O4 O 0.09844(12) 0.31246(10) 0.2107(3) 0.0351(8) Uani 1 1 d . . . . .
O3 O 0.17964(12) 0.30814(10) 0.3030(4) 0.0357(7) Uani 1 1 d . . . . .
O5 O 0.00298(11) 0.18656(10) 0.1163(3) 0.0330(7) Uani 1 1 d . . . . .
OW1 O 0.09025(15) 0.25737(14) 0.4794(4) 0.0384(9) Uani 1 1 d . . . . .
O1 O 0.27110(12) 0.31315(11) 0.0942(3) 0.0377(8) Uani 1 1 d . . . . .
O6 O 0.05779(16) 0.15778(11) -0.0431(4) 0.0516(10) Uani 1 1 d . . . . .
O2 O 0.20316(12) 0.27347(11) 0.0152(4) 0.0398(8) Uani 1 1 d . . . . .
N1 N 0.29338(14) 0.19885(12) 0.0685(4) 0.0313(9) Uani 1 1 d . . . . .
N2 N 0.35001(19) 0.2500 0.2500 0.0303(11) Uani 1 2 d S T P . .
N4 N -0.06796(16) 0.2500 0.2500 0.0245(10) Uani 1 2 d S T P . .
N3 N -0.01167(14) 0.29901(12) 0.0619(4) 0.0305(8) Uani 1 1 d . . . . .
C10 C 0.21412(17) 0.34888(15) -0.0698(5) 0.0317(10) Uani 1 1 d . . . . .
C25 C -0.0218(2) 0.10104(16) 0.2178(5) 0.0426(13) Uani 1 1 d . . . . .
H25 H -0.0408 0.1257 0.2511 0.051 Uiso 1 1 calc R U . . .
C30 C 0.01704(19) 0.32260(15) -0.0309(5) 0.0359(11) Uani 1 1 d . . . . .
H30 H 0.0536 0.3175 -0.0350 0.043 Uiso 1 1 calc R U . . .
C29 C 0.0424(2) 0.07018(16) 0.0611(6) 0.0439(13) Uani 1 1 d . . . . .
H29 H 0.0664 0.0739 -0.0116 0.053 Uiso 1 1 calc R U . . .
C32 C -0.0590(2) 0.36170(17) -0.1136(6) 0.0540(15) Uani 1 1 d . . . . .
H32 H -0.0748 0.3832 -0.1707 0.065 Uiso 1 1 calc R U . . .
C36 C -0.15112(18) 0.27715(19) 0.1602(6) 0.0443(13) Uani 1 1 d . . . . .
H36 H -0.1689 0.2958 0.0978 0.053 Uiso 1 1 calc R U . . .
C34 C -0.06467(17) 0.30556(15) 0.0656(5) 0.0321(10) Uani 1 1 d . . . . .
C31 C -0.0048(2) 0.35398(16) -0.1207(6) 0.0439(13) Uani 1 1 d . . . . .
H31 H 0.0164 0.3695 -0.1841 0.053 Uiso 1 1 calc R U . . .
C1 C 0.2648(2) 0.17269(18) -0.0183(5) 0.0418(12) Uani 1 1 d . . . . .
H1 H 0.2284 0.1781 -0.0258 0.050 Uiso 1 1 calc R U . . .
C2 C 0.2860(2) 0.1388(2) -0.0958(6) 0.0560(15) Uani 1 1 d . . . . .
H2 H 0.2647 0.1216 -0.1548 0.067 Uiso 1 1 calc R U . . .
C6 C 0.37726(16) 0.22244(14) 0.1644(5) 0.0275(10) Uani 1 1 d . . . . .
C26 C -0.0302(2) 0.05874(17) 0.2767(6) 0.0489(14) Uani 1 1 d . . . . .
H26 H -0.0549 0.0546 0.3478 0.059 Uiso 1 1 calc R U . . .
C17 C 0.14724(16) 0.37995(15) 0.2309(5) 0.0300(10) Uani 1 1 d . . . . .
C23 C 0.02626(18) 0.15378(15) 0.0559(5) 0.0328(10) Uani 1 1 d . . . . .
C9 C 0.23064(18) 0.30915(16) 0.0172(5) 0.0338(11) Uani 1 1 d . . . . .
C24 C 0.01418(17) 0.10708(15) 0.1111(5) 0.0324(10) Uani 1 1 d . . . . .
C3 C 0.3399(2) 0.1304(2) -0.0847(7) 0.0653(18) Uani 1 1 d . . . . .
H3 H 0.3553 0.1067 -0.1336 0.078 Uiso 1 1 calc R U . . .
C16 C 0.14140(16) 0.32974(14) 0.2499(5) 0.0284(9) Uani 1 1 d . . . . .
C35 C -0.09565(17) 0.27679(15) 0.1624(5) 0.0333(11) Uani 1 1 d . . . . .
C5 C 0.34627(17) 0.19176(15) 0.0738(5) 0.0323(10) Uani 1 1 d . . . . .
C7 C 0.43274(17) 0.22281(15) 0.1590(5) 0.0343(11) Uani 1 1 d . . . . .
H7 H 0.4513 0.2051 0.0954 0.041 Uiso 1 1 calc R U . . .
C22 C 0.1861(2) 0.40365(17) 0.3017(6) 0.0476(13) Uani 1 1 d . . . . .
H22 H 0.2093 0.3885 0.3608 0.057 Uiso 1 1 calc R U . . .
C18 C 0.11379(18) 0.40288(16) 0.1408(5) 0.0388(12) Uani 1 1 d . . . . .
H18 H 0.0874 0.3870 0.0937 0.047 Uiso 1 1 calc R U . . .
C15 C 0.23878(19) 0.39005(16) -0.0497(5) 0.0391(12) Uani 1 1 d . . . . .
H15 H 0.2668 0.3924 0.0131 0.047 Uiso 1 1 calc R U . . .
C14 C 0.2220(2) 0.42762(17) -0.1222(6) 0.0448(13) Uani 1 1 d . . . . .
H14 H 0.2382 0.4554 -0.1067 0.054 Uiso 1 1 calc R U . . .
C13 C 0.1817(2) 0.42410(18) -0.2168(6) 0.0469(14) Uani 1 1 d . . . . .
C20 C 0.1570(2) 0.47149(17) 0.1954(8) 0.0554(16) Uani 1 1 d . . . . .
C12 C 0.1563(2) 0.38335(19) -0.2411(6) 0.0455(12) Uani 1 1 d . . . . .
H12 H 0.1291 0.3811 -0.3065 0.055 Uiso 1 1 calc R U . . .
C27 C -0.0007(2) 0.02318(16) 0.2257(6) 0.0479(14) Uani 1 1 d . . . . .
C33 C -0.0893(2) 0.33718(16) -0.0209(6) 0.0454(13) Uani 1 1 d . . . . .
H33 H -0.1259 0.3417 -0.0159 0.054 Uiso 1 1 calc R U . . .
C28 C 0.0347(2) 0.02789(17) 0.1191(6) 0.0483(14) Uani 1 1 d . . . . .
H28 H 0.0535 0.0031 0.0858 0.058 Uiso 1 1 calc R U . . .
C11 C 0.17255(19) 0.34597(17) -0.1653(5) 0.0404(12) Uani 1 1 d . . . . .
H11 H 0.1554 0.3185 -0.1785 0.049 Uiso 1 1 calc R U . . .
C8 C 0.4585(2) 0.2500 0.2500 0.0348(15) Uani 1 2 d S TU P . .
C37 C -0.1803(3) 0.2500 0.2500 0.0459(18) Uani 1 2 d S T P . .
H37 H -0.2173 0.2500 0.2500 0.055 Uiso 1 2 calc R U P . .
C19 C 0.1186(2) 0.44869(18) 0.1191(6) 0.0513(14) Uani 1 1 d . . . . .
H19 H 0.0968 0.4637 0.0559 0.062 Uiso 1 1 calc R U . . .
C4 C 0.3702(2) 0.1574(2) -0.0011(7) 0.0563(16) Uani 1 1 d . . . . .
H4 H 0.4068 0.1527 0.0056 0.068 Uiso 1 1 calc R U . . .
C21 C 0.1907(2) 0.45006(18) 0.2850(7) 0.0607(18) Uani 1 1 d . . . . .
H21 H 0.2163 0.4662 0.3341 0.073 Uiso 1 1 calc R U . . .
HW1A H 0.090(3) 0.2755(18) 0.505(7) 0.05(2) Uiso 1 1 d . . . . .

loop_
_atom_site_aniso_label
_atom_site_aniso_U_11
_atom_site_aniso_U_22
_atom_site_aniso_U_33
_atom_site_aniso_U_23
_atom_site_aniso_U_13
_atom_site_aniso_U_12
Nd1 0.01818(15) 0.02001(15) 0.03172(18) 0.00183(15) 0.000 0.000
Nd2 0.01692(15) 0.02756(17) 0.03140(18) 0.00173(16) 0.000 0.000
Br2 0.0853(5) 0.0334(3) 0.2321(12) 0.0265(5) -0.0031(7) -0.0108(4)
Br3 0.0977(5) 0.0370(3) 0.0935(5) 0.0196(3) -0.0025(4) -0.0034(3)
Br1 0.0888(5) 0.0566(4) 0.0966(6) 0.0288(4) -0.0214(4) 0.0100(4)
O4 0.0272(16) 0.0324(17) 0.046(2) 0.0063(15) -0.0021(14) -0.0093(14)
O3 0.0259(16) 0.0318(16) 0.0494(19) 0.0013(16) -0.0002(15) 0.0063(14)
O5 0.0266(16) 0.0275(16) 0.045(2) -0.0040(15) -0.0058(15) 0.0006(13)
OW1 0.0381(19) 0.032(2) 0.045(2) -0.0008(19) -0.0072(16) -0.0017(17)
O1 0.0240(16) 0.047(2) 0.043(2) 0.0106(16) -0.0028(15) -0.0033(15)
O6 0.068(2) 0.0374(19) 0.049(2) -0.0032(17) 0.020(2) -0.0041(18)
O2 0.0350(17) 0.0399(19) 0.044(2) 0.0048(16) -0.0020(16) -0.0065(15)
N1 0.0259(19) 0.039(2) 0.029(2) -0.0032(17) 0.0020(17) 0.0001(17)
N2 0.028(3) 0.032(3) 0.031(3) 0.004(3) 0.000 0.000
N4 0.012(2) 0.028(3) 0.034(3) -0.004(2) 0.000 0.000
N3 0.0254(19) 0.0283(19) 0.038(2) 0.0000(17) -0.0041(17) 0.0008(16)
C10 0.026(2) 0.037(2) 0.032(3) 0.004(2) 0.007(2) 0.004(2)
C25 0.042(3) 0.030(2) 0.056(4) -0.003(2) 0.000(2) 0.003(2)
C30 0.032(2) 0.030(2) 0.045(3) 0.002(2) -0.005(2) -0.001(2)
C29 0.047(3) 0.035(3) 0.050(3) -0.004(2) 0.004(3) 0.000(2)
C32 0.060(4) 0.037(3) 0.065(4) 0.010(3) -0.024(3) 0.010(3)
C36 0.024(2) 0.065(4) 0.043(3) -0.005(3) -0.007(2) 0.010(2)
C34 0.030(2) 0.028(2) 0.038(3) -0.006(2) -0.006(2) 0.0047(19)
C31 0.052(3) 0.032(3) 0.048(3) 0.007(2) -0.009(3) -0.005(2)
C1 0.031(3) 0.058(3) 0.036(3) -0.002(3) 0.000(2) -0.008(2)
C2 0.048(3) 0.065(4) 0.056(4) -0.023(3) 0.003(3) -0.012(3)
C6 0.023(2) 0.030(2) 0.030(3) 0.003(2) -0.0005(19) 0.0056(18)
C26 0.051(3) 0.038(3) 0.057(4) 0.005(3) 0.011(3) -0.004(2)
C17 0.022(2) 0.027(2) 0.040(3) 0.000(2) 0.007(2) -0.0003(17)
C23 0.032(2) 0.030(2) 0.036(3) -0.004(2) -0.003(2) -0.002(2)
C9 0.030(2) 0.042(3) 0.030(3) 0.002(2) 0.008(2) 0.003(2)
C24 0.030(2) 0.027(2) 0.040(3) -0.004(2) -0.005(2) 0.0006(19)
C3 0.052(4) 0.064(4) 0.079(5) -0.036(4) 0.006(3) 0.003(3)
C16 0.025(2) 0.032(2) 0.029(2) -0.003(2) 0.007(2) -0.0017(18)
C35 0.026(2) 0.038(3) 0.035(3) -0.012(2) -0.004(2) 0.003(2)
C5 0.024(2) 0.037(2) 0.035(3) 0.000(2) 0.002(2) 0.0024(19)
C7 0.026(2) 0.038(3) 0.039(3) -0.002(2) 0.002(2) 0.003(2)
C22 0.041(3) 0.036(3) 0.066(4) 0.005(3) -0.013(3) -0.006(2)
C18 0.032(3) 0.035(3) 0.050(3) 0.002(2) -0.001(2) 0.001(2)
C15 0.040(3) 0.042(3) 0.035(3) -0.004(2) -0.001(2) -0.002(2)
C14 0.054(3) 0.033(3) 0.047(3) 0.000(2) 0.000(3) 0.001(2)
C13 0.045(3) 0.047(3) 0.049(4) 0.008(3) 0.003(2) 0.010(3)
C20 0.041(3) 0.031(3) 0.094(5) 0.006(3) 0.010(3) -0.002(2)
C12 0.038(3) 0.051(3) 0.047(3) 0.007(3) -0.006(3) 0.004(2)
C27 0.055(3) 0.026(3) 0.062(4) 0.006(2) -0.012(3) -0.003(2)
C33 0.037(3) 0.038(3) 0.061(4) -0.001(3) -0.012(3) 0.013(2)
C28 0.051(3) 0.031(3) 0.063(4) -0.005(3) -0.007(3) 0.008(2)
C11 0.037(3) 0.043(3) 0.041(3) 0.003(2) -0.001(2) -0.003(2)
C8 0.005(2) 0.047(4) 0.053(4) 0.012(4) 0.000 0.000
C37 0.025(3) 0.081(6) 0.032(4) -0.007(4) 0.000 0.000
C19 0.044(3) 0.042(3) 0.068(4) 0.016(3) 0.004(3) 0.005(3)
C4 0.037(3) 0.064(4) 0.069(4) -0.028(3) -0.004(3) 0.011(3)
C21 0.050(3) 0.037(3) 0.096(5) -0.004(3) -0.007(3) -0.018(3)

loop_
_atom_type_symbol
_atom_type_description
_atom_type_scat_dispersion_real
_atom_type_scat_dispersion_imag
_atom_type_scat_source
C C 0.0033 0.0016 'International Tables Vol C Tables 4.2.6.8 and 6.1.1.4'
H H 0.0000 0.0000 'International Tables Vol C Tables 4.2.6.8 and 6.1.1.4'
N N 0.0061 0.0033 'International Tables Vol C Tables 4.2.6.8 and 6.1.1.4'
O O 0.0106 0.0060 'International Tables Vol C Tables 4.2.6.8 and 6.1.1.4'
Br Br -0.2901 2.4595 'International Tables Vol C Tables 4.2.6.8 and 6.1.1.4'
Nd Nd -0.1943 3.0179 'International Tables Vol C Tables 4.2.6.8 and 6.1.1.4'

loop_
_geom_angle_atom_site_label_1
_geom_angle_atom_site_label_2
_geom_angle_atom_site_label_3
_geom_angle
_geom_angle_site_symmetry_1
_geom_angle_site_symmetry_3
O4 Nd1 O4 102.79(15) 4 .
O4 Nd1 O5 73.69(10) 4 .
O4 Nd1 O5 137.19(11) . .
O4 Nd1 O5 137.19(11) 4 4
O4 Nd1 O5 73.68(10) . 4
O5 Nd1 O5 137.46(14) . 4
O4 Nd1 OW1 75.65(11) 4 4
O4 Nd1 OW1 67.33(12) . 4
O5 Nd1 OW1 70.62(12) . 4
O5 Nd1 OW1 134.43(11) 4 4
O4 Nd1 OW1 67.33(12) 4 .
O4 Nd1 OW1 75.65(11) . .
O5 Nd1 OW1 134.43(11) . .
O5 Nd1 OW1 70.62(12) 4 .
OW1 Nd1 OW1 119.01(18) 4 .
O4 Nd1 N3 145.69(11) 4 .
O4 Nd1 N3 76.58(11) . .
O5 Nd1 N3 83.77(11) . .
O5 Nd1 N3 76.30(11) 4 .
OW1 Nd1 N3 72.59(12) 4 .
OW1 Nd1 N3 141.47(12) . .
O4 Nd1 N3 76.58(11) 4 4
O4 Nd1 N3 145.69(11) . 4
O5 Nd1 N3 76.30(11) . 4
O5 Nd1 N3 83.77(11) 4 4
OW1 Nd1 N3 141.47(12) 4 4
OW1 Nd1 N3 72.58(12) . 4
N3 Nd1 N3 123.17(16) . 4
O4 Nd1 N4 128.61(7) 4 .
O4 Nd1 N4 128.61(7) . .
O5 Nd1 N4 68.73(7) . .
O5 Nd1 N4 68.73(7) 4 .
OW1 Nd1 N4 120.49(9) 4 .
OW1 Nd1 N4 120.49(9) . .
N3 Nd1 N4 61.58(8) . .
N3 Nd1 N4 61.59(8) 4 .
O3 Nd2 O3 96.72(15) 4 .
O3 Nd2 O1 126.61(11) 4 .
O3 Nd2 O1 77.00(11) . .
O3 Nd2 O1 77.00(11) 4 4
O3 Nd2 O1 126.61(11) . 4
O1 Nd2 O1 147.55(14) . 4
O3 Nd2 O2 74.39(11) 4 4
O3 Nd2 O2 75.37(11) . 4
O1 Nd2 O2 147.13(10) . 4
O1 Nd2 O2 51.65(10) 4 4
O3 Nd2 O2 75.37(11) 4 .
O3 Nd2 O2 74.38(11) . .
O1 Nd2 O2 51.65(10) . .
O1 Nd2 O2 147.13(10) 4 .
O2 Nd2 O2 133.77(14) 4 .
O3 Nd2 N1 76.35(11) 4 .
O3 Nd2 N1 150.57(11) . .
O1 Nd2 N1 84.35(11) . .
O1 Nd2 N1 80.29(11) 4 .
O2 Nd2 N1 127.86(11) 4 .
O2 Nd2 N1 76.20(11) . .
O3 Nd2 N1 150.57(11) 4 4
O3 Nd2 N1 76.35(11) . 4
O1 Nd2 N1 80.29(11) . 4
O1 Nd2 N1 84.35(11) 4 4
O2 Nd2 N1 76.20(11) 4 4
O2 Nd2 N1 127.86(11) . 4
N1 Nd2 N1 122.92(16) . 4
O3 Nd2 N2 131.64(7) 4 .
O3 Nd2 N2 131.64(7) . .
O1 Nd2 N2 73.77(7) . .
O1 Nd2 N2 73.77(7) 4 .
O2 Nd2 N2 113.12(7) 4 .
O2 Nd2 N2 113.12(7) . .
N1 Nd2 N2 61.46(8) . .
N1 Nd2 N2 61.46(8) 4 .
O3 Nd2 C9 101.55(13) 4 .
O3 Nd2 C9 69.64(12) . .
O1 Nd2 C9 26.14(11) . .
O1 Nd2 C9 163.71(12) 4 .
O2 Nd2 C9 144.08(11) 4 .
O2 Nd2 C9 26.21(11) . .
N1 Nd2 C9 83.59(12) . .
N1 Nd2 C9 102.58(13) 4 .
N2 Nd2 C9 96.38(9) . .
O3 Nd2 C9 69.64(12) 4 4
O3 Nd2 C9 101.55(13) . 4
O1 Nd2 C9 163.71(12) . 4
O1 Nd2 C9 26.14(11) 4 4
O2 Nd2 C9 26.22(11) 4 4
O2 Nd2 C9 144.08(11) . 4
N1 Nd2 C9 102.58(13) . 4
N1 Nd2 C9 83.60(12) 4 4
N2 Nd2 C9 96.38(9) . 4
C9 Nd2 C9 167.24(18) . 4
C16 O4 Nd1 143.5(3) . .
C16 O3 Nd2 141.6(3) . .
C23 O5 Nd1 131.3(3) . .
Nd1 OW1 HW1A 115(7) . .
C9 O1 Nd2 93.2(3) . .
C9 O2 Nd2 89.9(3) . .
C5 N1 C1 117.4(4) . .
C5 N1 Nd2 122.5(3) . .
C1 N1 Nd2 119.2(3) . .
C6 N2 C6 118.9(5) 4 .
C6 N2 Nd2 120.5(3) 4 .
C6 N2 Nd2 120.5(3) . .
C35 N4 C35 118.0(5) 4 .
C35 N4 Nd1 121.0(2) 4 .
C35 N4 Nd1 121.0(2) . .
C30 N3 C34 118.2(4) . .
C30 N3 Nd1 119.1(3) . .
C34 N3 Nd1 122.2(3) . .
C15 C10 C11 118.9(4) . .
C15 C10 C9 119.4(4) . .
C11 C10 C9 121.7(4) . .
C24 C25 C26 121.3(5) . .
C24 C25 H25 119.4 . .
C26 C25 H25 119.4 . .
N3 C30 C31 123.5(4) . .
N3 C30 H30 118.2 . .
C31 C30 H30 118.2 . .
C28 C29 C24 120.3(5) . .
C28 C29 H29 119.9 . .
C24 C29 H29 119.9 . .
C33 C32 C31 119.2(5) . .
C33 C32 H32 120.4 . .
C31 C32 H32 120.4 . .
C37 C36 C35 120.9(5) . .
C37 C36 H36 119.6 . .
C35 C36 H36 119.6 . .
N3 C34 C33 121.3(5) . .
N3 C34 C35 116.9(4) . .
C33 C34 C35 121.8(4) . .
C32 C31 C30 118.1(5) . .
C32 C31 H31 120.9 . .
C30 C31 H31 120.9 . .
N1 C1 C2 123.7(5) . .
N1 C1 H1 118.1 . .
C2 C1 H1 118.1 . .
C1 C2 C3 118.4(5) . .
C1 C2 H2 120.8 . .
C3 C2 H2 120.8 . .
N2 C6 C7 121.7(4) . .
N2 C6 C5 117.7(4) . .
C7 C6 C5 120.5(4) . .
C27 C26 C25 117.6(5) . .
C27 C26 H26 121.2 . .
C25 C26 H26 121.2 . .
C22 C17 C18 119.1(4) . .
C22 C17 C16 120.8(4) . .
C18 C17 C16 120.1(4) . .
O6 C23 O5 124.6(4) . .
O6 C23 C24 118.9(4) . .
O5 C23 C24 116.5(4) . .
O1 C9 O2 121.8(4) . .
O1 C9 C10 118.3(4) . .
O2 C9 C10 119.8(4) . .
O1 C9 Nd2 60.7(2) . .
O2 C9 Nd2 63.8(2) . .
C10 C9 Nd2 161.2(3) . .
C25 C24 C29 119.2(4) . .
C25 C24 C23 120.7(4) . .
C29 C24 C23 119.9(4) . .
C4 C3 C2 119.2(5) . .
C4 C3 H3 120.4 . .
C2 C3 H3 120.4 . .
O4 C16 O3 124.7(4) . .
O4 C16 C17 116.9(4) . .
O3 C16 C17 118.5(4) . .
N4 C35 C36 121.9(5) . .
N4 C35 C34 117.4(4) . .
C36 C35 C34 120.7(4) . .
N1 C5 C4 121.6(4) . .
N1 C5 C6 116.4(4) . .
C4 C5 C6 122.0(4) . .
C8 C7 C6 117.2(4) . .
C8 C7 H7 121.4 . .
C6 C7 H7 121.4 . .
C17 C22 C21 120.4(5) . .
C17 C22 H22 119.8 . .
C21 C22 H22 119.8 . .
C19 C18 C17 121.7(5) . .
C19 C18 H18 119.2 . .
C17 C18 H18 119.2 . .
C14 C15 C10 120.4(5) . .
C14 C15 H15 119.8 . .
C10 C15 H15 119.8 . .
C13 C14 C15 120.1(5) . .
C13 C14 H14 120.0 . .
C15 C14 H14 120.0 . .
C14 C13 C12 121.3(5) . .
C14 C13 Br1 119.0(4) . .
C12 C13 Br1 119.7(4) . .
C21 C20 C19 122.5(5) . .
C21 C20 Br2 119.2(4) . .
C19 C20 Br2 118.2(4) . .
C13 C12 C11 118.2(5) . .
C13 C12 H12 120.9 . .
C11 C12 H12 120.9 . .
C28 C27 C26 122.6(5) . .
C28 C27 Br3 119.1(4) . .
C26 C27 Br3 118.2(4) . .
C32 C33 C34 119.6(5) . .
C32 C33 H33 120.2 . .
C34 C33 H33 120.2 . .
C27 C28 C29 119.0(5) . .
C27 C28 H28 120.5 . .
C29 C28 H28 120.5 . .
C12 C11 C10 121.1(5) . .
C12 C11 H11 119.4 . .
C10 C11 H11 119.5 . .
C7 C8 C7 122.9(5) 4 .
C36 C37 C36 116.4(6) . 4
C36 C37 H37 121.8 . .
C36 C37 H37 121.8 4 .
C18 C19 C20 117.4(5) . .
C18 C19 H19 121.3 . .
C20 C19 H19 121.3 . .
C3 C4 C5 119.6(5) . .
C3 C4 H4 120.2 . .
C5 C4 H4 120.2 . .
C20 C21 C22 118.8(5) . .
C20 C21 H21 120.6 . .
C22 C21 H21 120.6 . .

loop_
_geom_bond_atom_site_label_1
_geom_bond_atom_site_label_2
_geom_bond_distance
_geom_bond_site_symmetry_2
Nd1 O4 2.418(3) 4
Nd1 O4 2.419(3) .
Nd1 O5 2.444(3) .
Nd1 O5 2.444(3) 4
Nd1 OW1 2.569(4) 4
Nd1 OW1 2.569(4) .
Nd1 N3 2.636(4) .
Nd1 N3 2.636(4) 4
Nd1 N4 2.667(4) .
Nd2 O3 2.405(3) 4
Nd2 O3 2.405(3) .
Nd2 O1 2.496(3) .
Nd2 O1 2.496(3) 4
Nd2 O2 2.566(3) 4
Nd2 O2 2.566(3) .
Nd2 N1 2.630(4) .
Nd2 N1 2.630(4) 4
Nd2 N2 2.678(5) .
Nd2 C9 2.859(5) .
Nd2 C9 2.859(5) 4
Br2 C20 1.906(5) .
Br3 C27 1.905(5) .
Br1 C13 1.897(5) .
O4 C16 1.252(5) .
O3 C16 1.262(5) .
O5 C23 1.274(5) .
OW1 HW1A 0.59(5) .
O1 C9 1.262(5) .
O6 C23 1.243(6) .
O2 C9 1.263(5) .
N1 C5 1.345(5) .
N1 C1 1.346(6) .
N2 C6 1.346(5) 4
N2 C6 1.346(5) .
N4 C35 1.350(5) 4
N4 C35 1.350(5) .
N3 C30 1.343(6) .
N3 C34 1.345(5) .
C10 C15 1.382(6) .
C10 C11 1.392(7) .
C10 C9 1.503(6) .
C25 C24 1.378(7) .
C25 C26 1.392(7) .
C25 H25 0.9300 .
C30 C31 1.382(7) .
C30 H30 0.9300 .
C29 C28 1.385(7) .
C29 C24 1.388(6) .
C29 H29 0.9300 .
C32 C33 1.379(8) .
C32 C31 1.380(8) .
C32 H32 0.9300 .
C36 C37 1.388(6) .
C36 C35 1.392(6) .
C36 H36 0.9300 .
C34 C33 1.396(6) .
C34 C35 1.482(7) .
C31 H31 0.9300 .
C1 C2 1.360(7) .
C1 H1 0.9300 .
C2 C3 1.377(8) .
C2 H2 0.9300 .
C6 C7 1.393(6) .
C6 C5 1.480(6) .
C26 C27 1.378(7) .
C26 H26 0.9300 .
C17 C22 1.380(7) .
C17 C18 1.384(6) .
C17 C16 1.507(6) .
C23 C24 1.513(6) .
C3 C4 1.366(8) .
C3 H3 0.9300 .
C5 C4 1.385(7) .
C7 C8 1.353(5) .
C7 H7 0.9300 .
C22 C21 1.390(7) .
C22 H22 0.9300 .
C18 C19 1.379(7) .
C18 H18 0.9300 .
C15 C14 1.379(7) .
C15 H15 0.9300 .
C14 C13 1.364(7) .
C14 H14 0.9300 .
C13 C12 1.386(8) .
C20 C21 1.364(9) .
C20 C19 1.388(8) .
C12 C11 1.387(7) .
C12 H12 0.9300 .
C27 C28 1.363(8) .
C33 H33 0.9300 .
C28 H28 0.9300 .
C11 H11 0.9300 .
C8 C7 1.353(5) 4
C37 C36 1.388(6) 4
C37 H37 0.9300 .
C19 H19 0.9300 .
C4 H4 0.9300 .
C21 H21 0.9300 .
